data_4503955
loop_
_publ_author_name
'Das, Sanjib'
'Bharadwaj, Parimal K.'

_publ_section_title
;
 Supramolecular Host&#x2212;Guest Systems of Luminescent Zn(II) Complexes
 with Benzene, Nitrobenzene, and Ethanol:&#x00A0; Selectivity of Guest
 Inclusion and Solid-State Fluorescence Modulation Studies
;
_journal_issue 6
_journal_name_full 'Crystal Growth &amp; Design'
_journal_page_first 1192
_journal_paper_doi 10.1021/cg060531k
_journal_volume 7
_journal_year 2007
_chemical_formula_moiety 'C42 H40 N6 O9 Zn'
_chemical_formula_sum 'C42 H40 N6 O9 Zn'
_chemical_formula_weight 838.17
_chemical_name_systematic
;
 ?
;
_space_group_IT_number 14
_symmetry_cell_setting monoclinic
_symmetry_space_group_name_Hall '-P 2ybc'
_symmetry_space_group_name_H-M 'P 1 21/c 1'
_atom_sites_solution_hydrogens geom
_atom_sites_solution_primary direct
_atom_sites_solution_secondary difmap
_audit_creation_method SHELXL-97
_cell_angle_alpha 90.00
_cell_angle_beta 91.964(2)
_cell_angle_gamma 90.00
_cell_formula_units_Z 4
_cell_length_a 15.4915(13)
_cell_length_b 15.4649(14)
_cell_length_c 16.1761(14)
_cell_measurement_reflns_used 999
_cell_measurement_temperature 100(2)
_cell_measurement_theta_max +28.0
_cell_measurement_theta_min -28.0
_cell_volume 3873.1(6)
_computing_cell_refinement 'SAINT 6.45 (Brucker, 2003)'
_computing_data_collection 'SMART 5.628 (Brucker, 2003)'
_computing_data_reduction 'SAINT 6.45 (Brucker, 2003)'
_computing_molecular_graphics 'Diamond 2.1e'
_computing_structure_refinement 'SHELXL-97 (Sheldrick, 1997)'
_computing_structure_solution SIR-97
_diffrn_ambient_temperature 100(2)
_diffrn_measured_fraction_theta_full 0.989
_diffrn_measured_fraction_theta_max 0.989
_diffrn_measurement_device_type 'Brucker SMART APEX'
_diffrn_measurement_method /w-scans
_diffrn_radiation_monochromator graphite
_diffrn_radiation_source 'fine-focus sealed tube'
_diffrn_radiation_type MoK\a
_diffrn_radiation_wavelength 0.71073
_diffrn_reflns_av_R_equivalents 0.0535
_diffrn_reflns_av_sigmaI/netI 0.0720
_diffrn_reflns_limit_h_max 9
_diffrn_reflns_limit_h_min -20
_diffrn_reflns_limit_k_max 20
_diffrn_reflns_limit_k_min -20
_diffrn_reflns_limit_l_max 21
_diffrn_reflns_limit_l_min -21
_diffrn_reflns_number 25503
_diffrn_reflns_theta_full 28.35
_diffrn_reflns_theta_max 28.35
_diffrn_reflns_theta_min 2.22
_diffrn_standards_decay_% <0.05
_exptl_absorpt_coefficient_mu 0.700
_exptl_absorpt_correction_T_max 0.9207
_exptl_absorpt_correction_T_min 0.8843
_exptl_absorpt_correction_type empirical
_exptl_absorpt_process_details 'SADABS 2.10 (Bruker 2003)'
_exptl_crystal_colour 'deep yellow'
_exptl_crystal_density_diffrn 1.437
_exptl_crystal_density_method 'not measured'
_exptl_crystal_description platelet
_exptl_crystal_F_000 1744
_exptl_crystal_size_max 0.18
_exptl_crystal_size_mid 0.16
_exptl_crystal_size_min 0.12
_refine_diff_density_max 0.519
_refine_diff_density_min -0.321
_refine_diff_density_rms 0.122
_refine_ls_extinction_method none
_refine_ls_goodness_of_fit_ref 1.229
_refine_ls_hydrogen_treatment mixed
_refine_ls_matrix_type full
_refine_ls_number_parameters 531
_refine_ls_number_reflns 9574
_refine_ls_number_restraints 0
_refine_ls_restrained_S_all 1.229
_refine_ls_R_factor_all 0.1290
_refine_ls_R_factor_gt 0.1050
_refine_ls_shift/su_max 0.000
_refine_ls_shift/su_mean 0.000
_refine_ls_structure_factor_coef Fsqd
_refine_ls_weighting_details 'calc w=1/[\s^2^(Fo^2^)+(0.0111P)^2^+32.0651P] where P=(Fo^2^+2Fc^2^)/3'
_refine_ls_weighting_scheme calc
_refine_ls_wR_factor_gt 0.2126
_refine_ls_wR_factor_ref 0.2212
_reflns_number_gt 7467
_reflns_number_total 9574
_reflns_threshold_expression >2sigma(I)
_cod_data_source_file cg060531ksi20070315_013824.cif
_cod_data_source_block compound_2
_cod_original_sg_symbol_H-M P21/c
_cod_database_code 4503955

loop_
_symmetry_equiv_pos_as_xyz
'x, y, z'
'-x, y+1/2, -z+1/2'
'-x, -y, -z'
'x, -y-1/2, z-1/2'

loop_
_atom_site_label
_atom_site_type_symbol
_atom_site_fract_x
_atom_site_fract_y
_atom_site_fract_z
_atom_site_U_iso_or_equiv
_atom_site_adp_type
_atom_site_occupancy
_atom_site_symmetry_multiplicity
_atom_site_calc_flag
_atom_site_refinement_flags
Zn1 Zn 0.02103(4) 0.14678(4) 0.41921(4) 0.01629(16) Uani 1 1 d .
OW O -0.0888(3) 0.1079(3) 0.4778(3) 0.0198(8) Uani 1 1 d .
O1 O 0.1500(3) 0.1309(2) 0.3585(2) 0.0215(8) Uani 1 1 d .
O2 O 0.0759(2) 0.0215(2) 0.4073(2) 0.0181(8) Uani 1 1 d .
O3 O -0.0468(2) 0.1509(3) 0.3090(2) 0.0203(8) Uani 1 1 d .
O4 O -0.1585(3) 0.0654(3) 0.3362(2) 0.0251(9) Uani 1 1 d .
O5 O 0.2644(4) 0.0587(4) 0.5414(4) 0.0534(15) Uani 1 1 d .
O6 O 0.3433(7) 0.0837(7) 0.6467(10) 0.241(10) Uani 1 1 d .
O7 O 0.5281(4) -0.4384(4) 0.3791(4) 0.0565(16) Uani 1 1 d .
O8 O 0.6056(4) -0.3444(4) 0.3173(4) 0.0603(17) Uani 1 1 d .
N1 N 0.0771(3) 0.1782(3) 0.5406(3) 0.0172(9) Uani 1 1 d .
N2 N 0.0338(3) 0.2838(3) 0.4146(3) 0.0198(10) Uani 1 1 d .
N3 N -0.2528(4) 0.1574(4) -0.0390(3) 0.0409(16) Uani 1 1 d .
N4 N 0.3998(4) -0.1837(4) 0.2675(4) 0.0346(13) Uani 1 1 d .
N5 N 0.5807(4) -0.3804(4) 0.3802(5) 0.0445(17) Uani 1 1 d .
N6 N 0.3226(5) 0.0397(5) 0.5881(8) 0.097(4) Uani 1 1 d .
C1 C 0.0117(5) 0.3345(4) 0.3513(4) 0.0297(14) Uani 1 1 d .
H1 H -0.0145 0.3098 0.3045 0.036 Uiso 1 1 calc R
C2 C 0.0263(5) 0.4239(4) 0.3523(4) 0.0335(16) Uani 1 1 d .
H2 H 0.0095 0.4578 0.3071 0.040 Uiso 1 1 calc R
C3 C 0.0658(5) 0.4607(4) 0.4208(4) 0.0319(15) Uani 1 1 d .
H3 H 0.0761 0.5199 0.4220 0.038 Uiso 1 1 calc R
C4 C 0.0908(4) 0.4095(4) 0.4888(4) 0.0246(13) Uani 1 1 d .
C5 C 0.0718(4) 0.3203(4) 0.4831(3) 0.0185(11) Uani 1 1 d .
C6 C 0.0934(3) 0.2638(3) 0.5510(3) 0.0163(10) Uani 1 1 d .
C7 C 0.0970(4) 0.1255(4) 0.6024(3) 0.0228(12) Uani 1 1 d .
H7 H 0.0874 0.0666 0.5953 0.027 Uiso 1 1 calc R
C8 C 0.1319(4) 0.1548(4) 0.6783(4) 0.0282(13) Uani 1 1 d .
H8 H 0.1444 0.1157 0.7207 0.034 Uiso 1 1 calc R
C9 C 0.1475(4) 0.2415(4) 0.6901(3) 0.0247(13) Uani 1 1 d .
H9 H 0.1696 0.2619 0.7406 0.030 Uiso 1 1 calc R
C10 C 0.1294(4) 0.2984(4) 0.6242(3) 0.0186(11) Uani 1 1 d .
C11 C 0.1473(4) 0.3897(4) 0.6294(4) 0.0234(12) Uani 1 1 d .
H11 H 0.1708 0.4128 0.6782 0.028 Uiso 1 1 calc R
C12 C 0.1303(4) 0.4421(4) 0.5639(4) 0.0283(14) Uani 1 1 d .
H12 H 0.1445 0.5004 0.5677 0.034 Uiso 1 1 calc R
C13 C -0.1485(4) 0.1215(3) 0.2014(3) 0.0186(11) Uani 1 1 d .
C14 C -0.2217(4) 0.0771(4) 0.1734(4) 0.0269(13) Uani 1 1 d .
H14 H -0.2489 0.0395 0.2091 0.032 Uiso 1 1 calc R
C15 C -0.2550(4) 0.0874(4) 0.0938(4) 0.0308(15) Uani 1 1 d .
H15 H -0.3036 0.0560 0.0766 0.037 Uiso 1 1 calc R
C16 C -0.2166(4) 0.1446(4) 0.0384(4) 0.0290(13) Uani 1 1 d .
C17 C -0.1413(4) 0.1886(4) 0.0663(3) 0.0201(11) Uani 1 1 d .
H17 H -0.1134 0.2261 0.0311 0.024 Uiso 1 1 calc R
C18 C -0.1093(3) 0.1759(3) 0.1455(3) 0.0168(11) Uani 1 1 d .
H18 H -0.0592 0.2050 0.1625 0.020 Uiso 1 1 calc R
C19 C -0.1152(4) 0.1113(3) 0.2892(3) 0.0179(11) Uani 1 1 d .
C37 C 0.6203(4) -0.3537(5) 0.4600(5) 0.0363(16) Uani 1 1 d .
C20 C -0.3282(5) 0.1078(5) -0.0664(4) 0.049(2) Uani 1 1 d .
H20A H -0.3452 0.1245 -0.1217 0.073 Uiso 1 1 calc R
H20B H -0.3748 0.1188 -0.0301 0.073 Uiso 1 1 calc R
H20C H -0.3144 0.0473 -0.0653 0.073 Uiso 1 1 calc R
C21 C -0.2135(5) 0.2136(5) -0.0980(4) 0.045(2) Uani 1 1 d .
H21A H -0.2480 0.2143 -0.1484 0.068 Uiso 1 1 calc R
H21B H -0.1566 0.1929 -0.1090 0.068 Uiso 1 1 calc R
H21C H -0.2097 0.2711 -0.0758 0.068 Uiso 1 1 calc R
C22 C 0.1415(4) 0.0509(4) 0.3705(3) 0.0175(11) Uani 1 1 d .
C23 C 0.2069(4) -0.0102(4) 0.3409(3) 0.0194(11) Uani 1 1 d .
C24 C 0.2858(4) 0.0200(4) 0.3129(3) 0.0220(12) Uani 1 1 d .
H24 H 0.2953 0.0792 0.3098 0.026 Uiso 1 1 calc R
C25 C 0.3497(4) -0.0360(4) 0.2900(3) 0.0244(12) Uani 1 1 d .
H25 H 0.4021 -0.0138 0.2734 0.029 Uiso 1 1 calc R
C26 C 0.3373(4) -0.1259(4) 0.2913(3) 0.0241(13) Uani 1 1 d .
C27 C 0.2565(4) -0.1565(4) 0.3170(3) 0.0249(13) Uani 1 1 d .
H27 H 0.2457 -0.2156 0.3180 0.030 Uiso 1 1 calc R
C28 C 0.1933(4) -0.0992(4) 0.3405(3) 0.0213(12) Uani 1 1 d .
H28 H 0.1404 -0.1207 0.3565 0.026 Uiso 1 1 calc R
C29 C 0.3880(5) -0.2748(5) 0.2814(6) 0.049(2) Uani 1 1 d .
H29A H 0.4368 -0.3059 0.2617 0.074 Uiso 1 1 calc R
H29B H 0.3365 -0.2939 0.2522 0.074 Uiso 1 1 calc R
H29C H 0.3828 -0.2853 0.3395 0.074 Uiso 1 1 calc R
C30 C 0.4850(5) -0.1521(6) 0.2532(8) 0.072(3) Uani 1 1 d .
H30A H 0.5212 -0.1993 0.2374 0.108 Uiso 1 1 calc R
H30B H 0.5086 -0.1261 0.3029 0.108 Uiso 1 1 calc R
H30C H 0.4823 -0.1099 0.2097 0.108 Uiso 1 1 calc R
C31 C 0.3733(5) -0.0385(5) 0.5752(7) 0.064(3) Uani 1 1 d .
C32 C 0.3431(5) -0.0962(5) 0.5203(4) 0.0403(18) Uani 1 1 d .
H32 H 0.2903 -0.0879 0.4923 0.048 Uiso 1 1 calc R
C33 C 0.3926(6) -0.1692(5) 0.5063(5) 0.052(2) Uani 1 1 d .
H33 H 0.3710 -0.2117 0.4705 0.063 Uiso 1 1 calc R
C34 C 0.4713(5) -0.1803(5) 0.5432(5) 0.0444(19) Uani 1 1 d .
H34 H 0.5055 -0.2275 0.5302 0.053 Uiso 1 1 calc R
C38 C 0.6029(5) -0.4022(5) 0.5308(5) 0.0422(19) Uani 1 1 d .
H38 H 0.5664 -0.4499 0.5281 0.051 Uiso 1 1 calc R
C39 C 0.6418(5) -0.3767(5) 0.6037(6) 0.051(2) Uani 1 1 d .
H39 H 0.6338 -0.4083 0.6517 0.061 Uiso 1 1 calc R
C40 C 0.6943(5) -0.3019(6) 0.6057(6) 0.057(3) Uani 1 1 d .
H40 H 0.7193 -0.2840 0.6560 0.068 Uiso 1 1 calc R
C41 C 0.7095(5) -0.2551(6) 0.5359(6) 0.055(2) Uani 1 1 d .
H41 H 0.7445 -0.2062 0.5386 0.065 Uiso 1 1 calc R
C42 C 0.6724(5) -0.2811(5) 0.4623(6) 0.046(2) Uani 1 1 d .
H42 H 0.6822 -0.2503 0.4141 0.055 Uiso 1 1 calc R
C36 C 0.4505(9) -0.0493(9) 0.6128(16) 0.248(15) Uani 1 1 d .
H36 H 0.4720 -0.0072 0.6491 0.298 Uiso 1 1 calc R
C35 C 0.4987(7) -0.1223(8) 0.5982(13) 0.172(10) Uani 1 1 d .
H35 H 0.5508 -0.1309 0.6272 0.207 Uiso 1 1 calc R
WH2 H -0.089(5) 0.074(6) 0.513(5) 0.05(3) Uiso 1 1 d .
WH1 H -0.111(6) 0.092(6) 0.436(6) 0.06(3) Uiso 1 1 d .

loop_
_atom_site_aniso_label
_atom_site_aniso_U_11
_atom_site_aniso_U_22
_atom_site_aniso_U_33
_atom_site_aniso_U_23
_atom_site_aniso_U_13
_atom_site_aniso_U_12
Zn1 0.0212(3) 0.0134(3) 0.0141(3) 0.0003(2) -0.0013(2) -0.0002(3)
OW 0.021(2) 0.023(2) 0.015(2) -0.0003(17) 0.0040(17) 0.0038(17)
O1 0.029(2) 0.016(2) 0.0200(19) 0.0035(15) -0.0012(16) -0.0008(16)
O2 0.0179(19) 0.0209(19) 0.0158(18) 0.0014(15) 0.0048(15) 0.0015(15)
O3 0.021(2) 0.022(2) 0.0174(18) 0.0027(16) -0.0023(15) -0.0022(17)
O4 0.027(2) 0.028(2) 0.019(2) 0.0062(17) -0.0023(17) -0.0083(18)
O5 0.037(3) 0.051(3) 0.072(4) 0.000(3) 0.008(3) 0.018(3)
O6 0.157(10) 0.138(9) 0.41(2) -0.212(12) -0.210(12) 0.116(8)
O7 0.054(4) 0.044(3) 0.070(4) -0.018(3) -0.028(3) -0.001(3)
O8 0.068(4) 0.055(4) 0.058(4) -0.010(3) -0.001(3) 0.024(3)
N1 0.022(2) 0.017(2) 0.013(2) 0.0010(17) 0.0029(18) -0.0007(18)
N2 0.021(3) 0.017(2) 0.021(2) 0.0010(19) 0.0028(19) 0.0056(19)
N3 0.057(4) 0.041(3) 0.024(3) 0.013(2) -0.016(3) -0.029(3)
N4 0.038(3) 0.029(3) 0.037(3) 0.002(2) 0.005(3) 0.011(3)
N5 0.038(4) 0.037(3) 0.057(4) -0.016(3) -0.017(3) 0.017(3)
N6 0.039(4) 0.054(5) 0.193(11) -0.065(6) -0.048(6) 0.022(4)
C1 0.044(4) 0.018(3) 0.026(3) -0.002(2) -0.005(3) 0.000(3)
C2 0.061(5) 0.020(3) 0.020(3) 0.007(2) 0.000(3) 0.003(3)
C3 0.049(4) 0.014(3) 0.032(3) 0.001(2) 0.002(3) -0.005(3)
C4 0.038(4) 0.017(3) 0.020(3) -0.001(2) 0.006(3) -0.003(2)
C5 0.025(3) 0.016(3) 0.015(2) -0.002(2) 0.000(2) 0.000(2)
C6 0.014(3) 0.020(3) 0.015(2) -0.002(2) 0.005(2) 0.001(2)
C7 0.030(3) 0.017(3) 0.021(3) 0.002(2) 0.003(2) -0.001(2)
C8 0.036(4) 0.029(3) 0.019(3) 0.003(2) -0.005(2) 0.002(3)
C9 0.028(3) 0.031(3) 0.015(3) -0.004(2) -0.003(2) 0.003(3)
C10 0.019(3) 0.019(3) 0.018(3) -0.003(2) -0.001(2) 0.002(2)
C11 0.024(3) 0.024(3) 0.023(3) -0.008(2) 0.000(2) -0.002(2)
C12 0.033(3) 0.018(3) 0.034(3) -0.008(2) 0.001(3) -0.008(3)
C13 0.022(3) 0.018(3) 0.016(3) -0.001(2) 0.000(2) 0.003(2)
C14 0.034(3) 0.030(3) 0.017(3) 0.004(2) -0.002(2) -0.012(3)
C15 0.033(4) 0.035(3) 0.024(3) 0.005(3) -0.009(3) -0.020(3)
C16 0.041(4) 0.028(3) 0.018(3) -0.001(2) -0.003(3) -0.008(3)
C17 0.024(3) 0.019(3) 0.017(3) 0.001(2) 0.004(2) -0.005(2)
C18 0.015(3) 0.016(2) 0.019(3) -0.007(2) -0.004(2) 0.001(2)
C19 0.021(3) 0.015(2) 0.018(3) 0.000(2) 0.000(2) 0.004(2)
C37 0.024(3) 0.030(3) 0.055(4) -0.016(3) -0.002(3) 0.007(3)
C20 0.060(5) 0.061(5) 0.024(3) 0.010(3) -0.017(3) -0.036(4)
C21 0.059(5) 0.056(5) 0.019(3) 0.008(3) -0.008(3) -0.027(4)
C22 0.023(3) 0.019(3) 0.010(2) 0.0006(19) -0.004(2) 0.000(2)
C23 0.022(3) 0.021(3) 0.015(2) 0.000(2) 0.003(2) 0.000(2)
C24 0.024(3) 0.019(3) 0.022(3) 0.003(2) -0.004(2) 0.000(2)
C25 0.025(3) 0.030(3) 0.017(3) 0.001(2) -0.002(2) 0.002(3)
C26 0.032(3) 0.023(3) 0.017(3) -0.001(2) -0.003(2) 0.009(2)
C27 0.039(4) 0.019(3) 0.018(3) 0.002(2) 0.009(2) 0.002(3)
C28 0.029(3) 0.020(3) 0.015(3) -0.001(2) 0.005(2) -0.001(2)
C29 0.038(4) 0.029(4) 0.081(6) -0.012(4) -0.001(4) 0.014(3)
C30 0.024(4) 0.043(5) 0.148(10) -0.021(6) -0.012(5) 0.011(4)
C31 0.028(4) 0.039(5) 0.123(9) -0.034(5) -0.023(5) 0.014(3)
C32 0.049(5) 0.045(4) 0.026(3) -0.005(3) -0.010(3) 0.015(4)
C33 0.075(6) 0.043(5) 0.037(4) -0.015(3) -0.014(4) 0.017(4)
C34 0.041(4) 0.038(4) 0.055(5) -0.008(4) 0.019(4) 0.010(3)
C38 0.029(4) 0.026(3) 0.070(5) -0.012(3) -0.013(4) 0.008(3)
C39 0.039(4) 0.045(5) 0.067(6) -0.013(4) -0.014(4) 0.018(4)
C40 0.036(4) 0.066(6) 0.067(6) -0.040(5) -0.022(4) 0.023(4)
C41 0.025(4) 0.060(6) 0.079(7) -0.034(5) 0.009(4) -0.002(4)
C42 0.026(4) 0.045(4) 0.069(5) -0.025(4) 0.015(4) 0.000(3)
C36 0.092(10) 0.117(12) 0.52(4) -0.221(18) -0.180(17) 0.078(9)
C35 0.047(7) 0.087(9) 0.38(3) -0.129(13) -0.099(11) 0.040(6)

loop_
_atom_type_symbol
_atom_type_description
_atom_type_scat_dispersion_real
_atom_type_scat_dispersion_imag
_atom_type_scat_source
C C 0.0033 0.0016 'International Tables Vol C Tables 4.2.6.8 and 6.1.1.4'
H H 0.0000 0.0000 'International Tables Vol C Tables 4.2.6.8 and 6.1.1.4'
N N 0.0061 0.0033 'International Tables Vol C Tables 4.2.6.8 and 6.1.1.4'
O O 0.0106 0.0060 'International Tables Vol C Tables 4.2.6.8 and 6.1.1.4'
Zn Zn 0.2839 1.4301 'International Tables Vol C Tables 4.2.6.8 and 6.1.1.4'

loop_
_geom_angle_atom_site_label_1
_geom_angle_atom_site_label_2
_geom_angle_atom_site_label_3
_geom_angle
O3 Zn1 OW 90.11(17)
O3 Zn1 O2 98.34(15)
OW Zn1 O2 96.58(16)
O3 Zn1 N2 89.09(17)
OW Zn1 N2 112.65(17)
O2 Zn1 N2 149.87(17)
O3 Zn1 N1 163.81(17)
OW Zn1 N1 87.77(18)
O2 Zn1 N1 97.85(16)
N2 Zn1 N1 76.97(18)
O3 Zn1 O1 93.48(15)
OW Zn1 O1 156.68(15)
O2 Zn1 O1 60.10(14)
N2 Zn1 O1 90.46(16)
N1 Zn1 O1 94.81(16)
O3 Zn1 C22 96.28(16)
OW Zn1 C22 126.89(17)
O2 Zn1 C22 30.31(16)
N2 Zn1 C22 120.10(18)
N1 Zn1 C22 97.82(17)
O1 Zn1 C22 29.80(15)
C22 O1 Zn1 86.6(3)
C22 O2 Zn1 92.6(3)
C19 O3 Zn1 127.8(4)
C7 N1 C6 118.1(5)
C7 N1 Zn1 128.5(4)
C6 N1 Zn1 113.4(3)
C1 N2 C5 118.5(5)
C1 N2 Zn1 126.5(4)
C5 N2 Zn1 115.0(4)
C16 N3 C21 121.5(6)
C16 N3 C20 120.2(5)
C21 N3 C20 118.1(5)
C26 N4 C30 118.9(6)
C26 N4 C29 119.7(6)
C30 N4 C29 118.8(6)
O7 N5 O8 123.5(7)
O7 N5 C37 118.7(7)
O8 N5 C37 117.7(7)
O5 N6 O6 122.3(8)
O5 N6 C31 120.8(8)
O6 N6 C31 116.8(8)
N2 C1 C2 122.5(6)
C3 C2 C1 119.1(6)
C2 C3 C4 120.2(6)
C3 C4 C5 116.8(5)
C3 C4 C12 124.4(6)
C5 C4 C12 118.7(5)
N2 C5 C4 122.8(5)
N2 C5 C6 117.0(5)
C4 C5 C6 120.2(5)
N1 C6 C10 123.1(5)
N1 C6 C5 117.5(5)
C10 C6 C5 119.4(5)
N1 C7 C8 122.6(5)
C9 C8 C7 119.9(6)
C8 C9 C10 118.5(5)
C6 C10 C9 117.7(5)
C6 C10 C11 119.7(5)
C9 C10 C11 122.6(5)
C12 C11 C10 120.6(5)
C11 C12 C4 121.3(5)
C14 C13 C18 117.3(5)
C14 C13 C19 120.4(5)
C18 C13 C19 122.3(5)
C15 C14 C13 121.5(6)
C14 C15 C16 121.0(6)
N3 C16 C15 120.3(6)
N3 C16 C17 122.2(6)
C15 C16 C17 117.5(5)
C18 C17 C16 119.9(5)
C17 C18 C13 122.8(5)
O4 C19 O3 125.9(5)
O4 C19 C13 117.4(5)
O3 C19 C13 116.7(5)
C42 C37 C38 122.7(7)
C42 C37 N5 118.6(8)
C38 C37 N5 118.8(7)
O1 C22 O2 120.7(5)
O1 C22 C23 120.1(5)
O2 C22 C23 119.3(5)
O1 C22 Zn1 63.6(3)
O2 C22 Zn1 57.1(3)
C23 C22 Zn1 175.7(4)
C28 C23 C24 117.5(5)
C28 C23 C22 121.9(5)
C24 C23 C22 120.6(5)
C25 C24 C23 121.5(6)
C24 C25 C26 121.3(6)
N4 C26 C25 122.6(6)
N4 C26 C27 120.1(6)
C25 C26 C27 117.2(5)
C28 C27 C26 120.6(5)
C27 C28 C23 121.7(6)
C32 C31 C36 120.6(8)
C32 C31 N6 118.2(7)
C36 C31 N6 121.0(8)
C31 C32 C33 118.1(7)
C34 C33 C32 121.8(7)
C35 C34 C33 118.4(8)
C39 C38 C37 117.4(7)
C38 C39 C40 119.5(9)
C41 C40 C39 121.9(8)
C42 C41 C40 119.0(8)
C41 C42 C37 119.4(9)
C31 C36 C35 120.4(10)
C34 C35 C36 120.5(10)

loop_
_geom_bond_atom_site_label_1
_geom_bond_atom_site_label_2
_geom_bond_distance
Zn1 O3 2.039(4)
Zn1 OW 2.066(4)
Zn1 O2 2.127(4)
Zn1 N2 2.130(5)
Zn1 N1 2.174(4)
Zn1 O1 2.270(4)
Zn1 C22 2.531(6)
O1 C22 1.260(6)
O2 C22 1.278(7)
O3 C19 1.255(7)
O4 C19 1.252(7)
O5 N6 1.193(10)
O6 N6 1.201(12)
O7 N5 1.212(9)
O8 N5 1.233(9)
N1 C7 1.318(7)
N1 C6 1.357(7)
N2 C1 1.325(7)
N2 C5 1.360(7)
N3 C16 1.369(8)
N3 C21 1.442(8)
N3 C20 1.453(8)
N4 C26 1.381(8)
N4 C30 1.433(10)
N4 C29 1.439(9)
N5 C37 1.469(9)
N6 C31 1.461(10)
C1 C2 1.401(8)
C2 C3 1.370(9)
C3 C4 1.399(9)
C4 C5 1.412(8)
C4 C12 1.433(8)
C5 C6 1.434(7)
C6 C10 1.398(7)
C7 C8 1.400(8)
C8 C9 1.374(9)
C9 C10 1.404(8)
C10 C11 1.440(8)
C11 C12 1.352(9)
C13 C14 1.388(8)
C13 C18 1.390(8)
C13 C19 1.503(7)
C14 C15 1.379(8)
C15 C16 1.406(9)
C16 C17 1.411(8)
C17 C18 1.371(7)
C37 C42 1.382(10)
C37 C38 1.403(11)
C22 C23 1.477(8)
C23 C28 1.392(8)
C23 C24 1.397(8)
C24 C25 1.375(8)
C25 C26 1.405(8)
C26 C27 1.415(9)
C27 C28 1.383(8)
C31 C32 1.332(11)
C31 C36 1.334(13)
C32 C33 1.388(10)
C33 C34 1.351(11)
C34 C35 1.322(14)
C38 C39 1.363(11)
C39 C40 1.414(13)
C40 C41 1.369(14)
C41 C42 1.365(12)
C36 C35 1.379(14)

loop_
_geom_torsion_atom_site_label_1
_geom_torsion_atom_site_label_2
_geom_torsion_atom_site_label_3
_geom_torsion_atom_site_label_4
_geom_torsion
O3 Zn1 O1 C22 -96.6(3)
OW Zn1 O1 C22 1.8(6)
O2 Zn1 O1 C22 1.1(3)
N2 Zn1 O1 C22 174.3(3)
N1 Zn1 O1 C22 97.4(3)
O3 Zn1 O2 C22 88.2(3)
OW Zn1 O2 C22 179.3(3)
N2 Zn1 O2 C22 -14.6(5)
N1 Zn1 O2 C22 -92.1(3)
O1 Zn1 O2 C22 -1.0(3)
OW Zn1 O3 C19 -23.0(5)
O2 Zn1 O3 C19 73.7(5)
N2 Zn1 O3 C19 -135.6(5)
N1 Zn1 O3 C19 -105.3(7)
O1 Zn1 O3 C19 134.0(5)
C22 Zn1 O3 C19 104.2(5)
O3 Zn1 N1 C7 147.8(6)
OW Zn1 N1 C7 65.1(5)
O2 Zn1 N1 C7 -31.3(5)
N2 Zn1 N1 C7 178.9(5)
O1 Zn1 N1 C7 -91.7(5)
C22 Zn1 N1 C7 -61.9(5)
O3 Zn1 N1 C6 -32.8(8)
OW Zn1 N1 C6 -115.5(4)
O2 Zn1 N1 C6 148.1(4)
N2 Zn1 N1 C6 -1.7(4)
O1 Zn1 N1 C6 87.7(4)
C22 Zn1 N1 C6 117.5(4)
O3 Zn1 N2 C1 -8.2(5)
OW Zn1 N2 C1 -97.9(5)
O2 Zn1 N2 C1 97.0(6)
N1 Zn1 N2 C1 -179.9(6)
O1 Zn1 N2 C1 85.3(5)
C22 Zn1 N2 C1 88.5(5)
O3 Zn1 N2 C5 174.6(4)
OW Zn1 N2 C5 84.8(4)
O2 Zn1 N2 C5 -80.3(5)
N1 Zn1 N2 C5 2.9(4)
O1 Zn1 N2 C5 -92.0(4)
C22 Zn1 N2 C5 -88.7(4)
C5 N2 C1 C2 0.3(10)
Zn1 N2 C1 C2 -176.9(5)
N2 C1 C2 C3 0.7(11)
C1 C2 C3 C4 -0.3(11)
C2 C3 C4 C5 -1.0(10)
C2 C3 C4 C12 -178.2(7)
C1 N2 C5 C4 -1.7(9)
Zn1 N2 C5 C4 175.7(5)
C1 N2 C5 C6 178.9(6)
Zn1 N2 C5 C6 -3.7(6)
C3 C4 C5 N2 2.1(9)
C12 C4 C5 N2 179.5(6)
C3 C4 C5 C6 -178.5(6)
C12 C4 C5 C6 -1.1(9)
C7 N1 C6 C10 -0.6(8)
Zn1 N1 C6 C10 179.9(4)
C7 N1 C6 C5 179.8(5)
Zn1 N1 C6 C5 0.3(6)
N2 C5 C6 N1 2.3(8)
C4 C5 C6 N1 -177.2(5)
N2 C5 C6 C10 -177.4(5)
C4 C5 C6 C10 3.2(8)
C6 N1 C7 C8 1.6(9)
Zn1 N1 C7 C8 -179.0(5)
N1 C7 C8 C9 -0.7(10)
C7 C8 C9 C10 -1.2(9)
N1 C6 C10 C9 -1.3(8)
C5 C6 C10 C9 178.3(5)
N1 C6 C10 C11 178.0(5)
C5 C6 C10 C11 -2.4(8)
C8 C9 C10 C6 2.2(9)
C8 C9 C10 C11 -177.1(6)
C6 C10 C11 C12 -0.5(9)
C9 C10 C11 C12 178.8(6)
C10 C11 C12 C4 2.6(10)
C3 C4 C12 C11 175.4(7)
C5 C4 C12 C11 -1.8(10)
C18 C13 C14 C15 -0.9(9)
C19 C13 C14 C15 178.0(6)
C13 C14 C15 C16 -1.1(11)
C21 N3 C16 C15 -178.1(7)
C20 N3 C16 C15 -3.9(11)
C21 N3 C16 C17 3.0(11)
C20 N3 C16 C17 177.3(7)
C14 C15 C16 N3 -176.8(7)
C14 C15 C16 C17 2.2(10)
N3 C16 C17 C18 177.6(6)
C15 C16 C17 C18 -1.3(9)
C16 C17 C18 C13 -0.7(9)
C14 C13 C18 C17 1.8(8)
C19 C13 C18 C17 -177.0(5)
Zn1 O3 C19 O4 5.1(8)
Zn1 O3 C19 C13 -175.9(3)
C14 C13 C19 O4 -3.6(8)
C18 C13 C19 O4 175.2(5)
C14 C13 C19 O3 177.3(5)
C18 C13 C19 O3 -3.9(8)
O7 N5 C37 C42 -172.5(6)
O8 N5 C37 C42 10.2(9)
O7 N5 C37 C38 6.9(9)
O8 N5 C37 C38 -170.5(6)
Zn1 O1 C22 O2 -1.8(5)
Zn1 O1 C22 C23 177.5(4)
Zn1 O2 C22 O1 1.9(5)
Zn1 O2 C22 C23 -177.4(4)
O3 Zn1 C22 O1 86.0(3)
OW Zn1 C22 O1 -179.1(3)
O2 Zn1 C22 O1 -178.2(5)
N2 Zn1 C22 O1 -6.6(4)
N1 Zn1 C22 O1 -86.0(3)
O3 Zn1 C22 O2 -95.8(3)
OW Zn1 C22 O2 -0.9(4)
N2 Zn1 C22 O2 171.6(3)
N1 Zn1 C22 O2 92.2(3)
O1 Zn1 C22 O2 178.2(5)
O3 Zn1 C22 C23 -63(5)
OW Zn1 C22 C23 32(5)
O2 Zn1 C22 C23 33(5)
N2 Zn1 C22 C23 -156(5)
N1 Zn1 C22 C23 125(5)
O1 Zn1 C22 C23 -149(5)
O1 C22 C23 C28 -169.3(5)
O2 C22 C23 C28 9.9(8)
Zn1 C22 C23 C28 -21(5)
O1 C22 C23 C24 11.5(8)
O2 C22 C23 C24 -169.3(5)
Zn1 C22 C23 C24 159(5)
C28 C23 C24 C25 -3.4(8)
C22 C23 C24 C25 175.9(5)
C23 C24 C25 C26 2.0(9)
C30 N4 C26 C25 9.9(10)
C29 N4 C26 C25 171.2(6)
C30 N4 C26 C27 -171.2(7)
C29 N4 C26 C27 -9.9(9)
C24 C25 C26 N4 179.0(6)
C24 C25 C26 C27 0.1(8)
N4 C26 C27 C28 -179.7(5)
C25 C26 C27 C28 -0.7(8)
C26 C27 C28 C23 -0.8(9)
C24 C23 C28 C27 2.8(8)
C22 C23 C28 C27 -176.4(5)
O5 N6 C31 C32 -12.8(18)
O6 N6 C31 C32 168.2(14)
O5 N6 C31 C36 162.6(18)
O6 N6 C31 C36 -17(2)
C36 C31 C32 C33 3(2)
N6 C31 C32 C33 178.0(10)
C31 C32 C33 C34 -3.5(14)
C32 C33 C34 C35 4.6(17)
C42 C37 C38 C39 -1.8(10)
N5 C37 C38 C39 178.8(6)
C37 C38 C39 C40 2.4(11)
C38 C39 C40 C41 -1.8(12)
C39 C40 C41 C42 0.3(12)
C40 C41 C42 C37 0.3(11)
C38 C37 C42 C41 0.4(11)
N5 C37 C42 C41 179.8(6)
C32 C31 C36 C35 -3(3)
N6 C31 C36 C35 -178(2)
C33 C34 C35 C36 -5(3)
C31 C36 C35 C34 4(4)
